data_4110503
loop_
_publ_author_name
'Satoshi Horike'
'Ryotaro Matsuda'
'Daisuke Tanaka'
'Motohiro Mizuno'
'Kazunaka Endo'
'Susumu Kitagawa'

_publ_contact_author_address ' Nishikyo-ku, Kyoto 615-8510, Japan '
_publ_contact_author_email ' kitagawa@sbchem.kyoto-u.ac.jp'
_publ_contact_author_fax ' +81-75-383-2732 '
_publ_contact_author_name ' Susumu Kitagawa'
_publ_contact_author_phone ' +81-75-383-2733 '
_publ_section_title
;
 Immobilization of Sodium Ions on the Pore Surface of a Porous
 Coordination Polymer
;
_journal_name_full 'Journal of the American Chemical Society'
_journal_page_first 4222
_journal_page_last 4223
_journal_paper_doi 10.1021/ja0606879
_journal_volume 128
_journal_year 2006
_chemical_formula_sum 'C11 H9 Cd N Na O10 S'
_chemical_formula_weight 482.64
_chemical_name_systematic
; 
 ? 
;
_space_group_IT_number 60
_symmetry_cell_setting orthorhombic
_symmetry_space_group_name_Hall '-P 2n 2ab'
_symmetry_space_group_name_H-M 'P b c n'
_atom_sites_solution_hydrogens geom
_atom_sites_solution_primary direct
_atom_sites_solution_secondary difmap
_audit_creation_method SHELXL-97
_cell_angle_alpha 90.00
_cell_angle_beta 90.00
_cell_angle_gamma 90.00
_cell_formula_units_Z 8
_cell_length_a 20.720(3)
_cell_length_b 7.0822(10)
_cell_length_c 22.878(3)
_cell_measurement_temperature 223(2)
_cell_volume 3357.2(8)
_computing_cell_refinement crystalclear
_computing_data_collection crystalclear
_computing_data_reduction teXsan
_computing_publication_material teXsan
_computing_structure_refinement 'SHELXL-97 (Sheldrick, 1997)'
_computing_structure_solution 'SHELXS-97 (Sheldrick, 1990)'
_diffrn_ambient_temperature 223(2)
_diffrn_measured_fraction_theta_full 0.997
_diffrn_measured_fraction_theta_max 0.997
_diffrn_measurement_device_type CCD
_diffrn_measurement_method \w
_diffrn_radiation_monochromator graphite
_diffrn_radiation_source 'fine-focus sealed tube'
_diffrn_radiation_type MoK\a
_diffrn_radiation_wavelength 0.71070
_diffrn_reflns_av_R_equivalents 0.0374
_diffrn_reflns_av_sigmaI/netI 0.0168
_diffrn_reflns_limit_h_max 24
_diffrn_reflns_limit_h_min -24
_diffrn_reflns_limit_k_max 8
_diffrn_reflns_limit_k_min -7
_diffrn_reflns_limit_l_max 27
_diffrn_reflns_limit_l_min -27
_diffrn_reflns_number 26204
_diffrn_reflns_theta_full 25.00
_diffrn_reflns_theta_max 25.00
_diffrn_reflns_theta_min 3.04
_exptl_absorpt_coefficient_mu 1.502
_exptl_absorpt_correction_T_max 0.7532
_exptl_absorpt_correction_T_min 0.7532
_exptl_absorpt_correction_type empirical
_exptl_absorpt_process_details SADABS
_exptl_crystal_colour prism
_exptl_crystal_density_diffrn 1.910
_exptl_crystal_description colorless
_exptl_crystal_F_000 1896
_exptl_crystal_size_max 0.20
_exptl_crystal_size_mid 0.20
_exptl_crystal_size_min 0.20
_refine_diff_density_max 2.338
_refine_diff_density_min -1.221
_refine_diff_density_rms 0.192
_refine_ls_extinction_method none
_refine_ls_goodness_of_fit_ref 1.098
_refine_ls_hydrogen_treatment mixed
_refine_ls_matrix_type full
_refine_ls_number_parameters 201
_refine_ls_number_reflns 2957
_refine_ls_number_restraints 0
_refine_ls_restrained_S_all 1.098
_refine_ls_R_factor_all 0.0744
_refine_ls_R_factor_gt 0.0740
_refine_ls_shift/su_max 0.001
_refine_ls_shift/su_mean 0.000
_refine_ls_structure_factor_coef Fsqd
_refine_ls_weighting_details 'calc w=1/[\s^2^(Fo^2^)+(0.1033P)^2^+41.2010P] where P=(Fo^2^+2Fc^2^)/3'
_refine_ls_weighting_scheme calc
_refine_ls_wR_factor_gt 0.1998
_refine_ls_wR_factor_ref 0.2001
_reflns_number_gt 2931
_reflns_number_total 2957
_reflns_threshold_expression >2sigma(I)
_cod_data_source_file ja0606879si20060130_014054.cif
_cod_data_source_block crystalclear
_cod_database_code 4110503

loop_
_symmetry_equiv_pos_as_xyz
'x, y, z'
'-x+1/2, -y+1/2, z+1/2'
'x+1/2, -y+1/2, -z'
'-x, y, -z+1/2'
'-x, -y, -z'
'x-1/2, y-1/2, -z-1/2'
'-x-1/2, y-1/2, z'
'x, -y, z-1/2'

loop_
_atom_site_label
_atom_site_type_symbol
_atom_site_fract_x
_atom_site_fract_y
_atom_site_fract_z
_atom_site_U_iso_or_equiv
_atom_site_adp_type
_atom_site_occupancy
_atom_site_symmetry_multiplicity
_atom_site_calc_flag
_atom_site_refinement_flags
Cd1 Cd 0.95968(2) 0.22058(9) 0.09690(2) 0.0255(3) Uani 1 1 d .
S1 S 0.90906(10) -0.2633(3) 0.10096(9) 0.0287(5) Uani 1 1 d .
Na1 Na 1.04417(17) -0.3264(7) 0.04959(19) 0.0540(11) Uani 1 1 d .
O1 O 0.6542(3) -0.2839(9) 0.1103(3) 0.0354(14) Uani 1 1 d .
O2 O 0.9449(3) -0.4397(9) 0.0955(3) 0.0377(14) Uani 1 1 d .
C1 C 0.8562(4) -0.2382(10) -0.0117(4) 0.0275(17) Uani 1 1 d .
C2 C 0.7829(4) -0.2697(10) 0.0697(4) 0.0267(16) Uani 1 1 d .
H1 H 0.7763 -0.2809 0.1098 0.032 Uiso 1 1 calc R
C3 C 0.6625(4) -0.2694(10) 0.0568(4) 0.0275(17) Uani 1 1 d .
O3 O 0.6161(3) -0.2599(7) 0.0216(3) 0.0283(12) Uani 1 1 d .
C4 C 0.8453(4) -0.2614(10) 0.0488(4) 0.0258(16) Uani 1 1 d .
C5 C 0.7298(3) -0.2620(10) 0.0331(4) 0.0228(16) Uani 1 1 d .
O4 O 1.0358(3) -0.6720(11) 0.0300(3) 0.0505(18) Uani 1 1 d .
C6 C 0.7402(4) -0.2415(11) -0.0267(4) 0.0300(18) Uani 1 1 d .
H2 H 0.7051 -0.2371 -0.0520 0.036 Uiso 1 1 calc R
C7 C 0.8023(4) -0.2274(12) -0.0487(4) 0.0341(19) Uani 1 1 d .
H3 H 0.8084 -0.2107 -0.0887 0.041 Uiso 1 1 calc R
O5 O 0.8788(3) -0.2365(10) 0.1562(3) 0.0509(18) Uani 1 1 d .
O6 O 0.9528(3) -0.1092(9) 0.0849(3) 0.0425(16) Uani 1 1 d .
O7 O 1.1091(5) -0.2602(15) 0.1286(5) 0.087(3) Uani 1 1 d .
N1 N 0.9854(4) 0.2360(10) 0.1940(3) 0.0316(15) Uani 1 1 d .
C8 C 0.9202(4) -0.2200(12) -0.0414(4) 0.0331(19) Uani 1 1 d .
O8 O 1.0728(3) 0.0949(11) 0.0811(3) 0.0569(19) Uani 1 1 d .
O9 O 0.6724(13) -0.182(4) -0.2335(11) 0.237(10) Uiso 1 1 d .
O10 O 0.7805(16) -0.047(6) -0.2794(16) 0.357(17) Uiso 1 1 d .
C9 C 0.9897(7) 0.0417(19) 0.2179(5) 0.071(3) Uiso 1 1 d .
H4 H 1.0207 -0.0301 0.1952 0.085 Uiso 1 1 calc R
H5 H 0.9481 -0.0197 0.2142 0.085 Uiso 1 1 calc R
C10 C 1.0478(7) 0.324(2) 0.2056(7) 0.082(4) Uiso 1 1 d .
H6 H 1.0477 0.4519 0.1905 0.098 Uiso 1 1 calc R
H7 H 1.0814 0.2539 0.1857 0.098 Uiso 1 1 calc R
C11 C 0.9380(8) 0.328(2) 0.2282(6) 0.084(4) Uiso 1 1 d .
H8 H 0.8966 0.2678 0.2212 0.101 Uiso 1 1 calc R
H9 H 0.9347 0.4580 0.2155 0.101 Uiso 1 1 calc R

loop_
_atom_site_aniso_label
_atom_site_aniso_U_11
_atom_site_aniso_U_22
_atom_site_aniso_U_33
_atom_site_aniso_U_23
_atom_site_aniso_U_13
_atom_site_aniso_U_12
Cd1 0.0164(4) 0.0346(4) 0.0254(4) 0.0010(2) -0.00224(19) -0.0007(2)
S1 0.0220(10) 0.0296(10) 0.0345(11) -0.0020(8) -0.0036(8) 0.0006(7)
Na1 0.0294(19) 0.078(3) 0.054(2) 0.023(2) 0.0053(16) 0.0039(18)
O1 0.020(3) 0.049(4) 0.037(3) -0.001(3) 0.009(2) 0.003(2)
O2 0.034(3) 0.027(3) 0.052(4) 0.004(3) -0.010(3) 0.003(3)
C1 0.021(4) 0.024(4) 0.037(4) -0.006(3) 0.000(3) -0.004(3)
C2 0.026(4) 0.027(4) 0.027(4) -0.002(3) 0.005(3) 0.002(3)
C3 0.026(4) 0.017(4) 0.040(5) -0.004(3) 0.004(3) -0.001(3)
O3 0.014(3) 0.033(3) 0.038(3) -0.002(2) 0.001(2) 0.002(2)
C4 0.018(4) 0.023(4) 0.036(4) -0.001(3) 0.001(3) -0.002(3)
C5 0.014(3) 0.018(3) 0.037(4) 0.001(3) 0.003(3) 0.000(3)
O4 0.029(3) 0.060(4) 0.062(5) 0.013(4) 0.008(3) 0.002(3)
C6 0.019(4) 0.028(4) 0.042(5) 0.002(3) 0.003(3) -0.002(3)
C7 0.022(4) 0.043(5) 0.037(5) 0.003(4) 0.007(3) -0.002(3)
O5 0.041(4) 0.071(5) 0.040(4) -0.003(3) -0.006(3) 0.005(3)
O6 0.029(3) 0.026(3) 0.073(4) 0.003(3) -0.014(3) -0.005(2)
O7 0.073(6) 0.103(8) 0.084(7) -0.006(5) -0.013(5) 0.002(5)
N1 0.034(4) 0.036(4) 0.025(3) 0.004(3) -0.004(3) 0.001(3)
C8 0.023(4) 0.042(5) 0.034(4) -0.006(4) 0.000(3) 0.002(4)
O8 0.041(4) 0.068(5) 0.062(4) 0.019(4) 0.011(3) -0.006(4)

loop_
_atom_type_symbol
_atom_type_description
_atom_type_scat_dispersion_real
_atom_type_scat_dispersion_imag
_atom_type_scat_source
C C 0.0033 0.0016 'International Tables Vol C Tables 4.2.6.8 and 6.1.1.4'
H H 0.0000 0.0000 'International Tables Vol C Tables 4.2.6.8 and 6.1.1.4'
N N 0.0061 0.0033 'International Tables Vol C Tables 4.2.6.8 and 6.1.1.4'
O O 0.0106 0.0060 'International Tables Vol C Tables 4.2.6.8 and 6.1.1.4'
Na Na 0.0362 0.0249 'International Tables Vol C Tables 4.2.6.8 and 6.1.1.4'
S S 0.1246 0.1234 'International Tables Vol C Tables 4.2.6.8 and 6.1.1.4'
Cd Cd -0.8075 1.2024 'International Tables Vol C Tables 4.2.6.8 and 6.1.1.4'

loop_
_geom_angle_atom_site_label_1
_geom_angle_atom_site_label_2
_geom_angle_atom_site_label_3
_geom_angle
_geom_angle_site_symmetry_1
_geom_angle_site_symmetry_3
N1 Cd1 O4 117.8(3) . 1_565
N1 Cd1 O3 150.5(2) . 7_765
O4 Cd1 O3 87.2(2) 1_565 7_765
N1 Cd1 O6 100.1(2) . .
O4 Cd1 O6 106.8(3) 1_565 .
O3 Cd1 O6 86.1(2) 7_765 .
N1 Cd1 O1 96.1(2) . 7_765
O4 Cd1 O1 139.6(2) 1_565 7_765
O3 Cd1 O1 55.2(2) 7_765 7_765
O6 Cd1 O1 86.6(2) . 7_765
N1 Cd1 O2 89.7(2) . 1_565
O4 Cd1 O2 75.7(2) 1_565 1_565
O3 Cd1 O2 81.20(19) 7_765 1_565
O6 Cd1 O2 166.9(2) . 1_565
O1 Cd1 O2 83.7(2) 7_765 1_565
N1 Cd1 O8 86.6(3) . .
O4 Cd1 O8 52.7(2) 1_565 .
O3 Cd1 O8 122.5(2) 7_765 .
O6 Cd1 O8 72.0(2) . .
O1 Cd1 O8 158.6(2) 7_765 .
O2 Cd1 O8 117.6(2) 1_565 .
N1 Cd1 C3 123.2(3) . 7_765
O4 Cd1 C3 113.9(3) 1_565 7_765
O3 Cd1 C3 27.8(2) 7_765 7_765
O6 Cd1 C3 86.0(2) . 7_765
O1 Cd1 C3 27.4(2) 7_765 7_765
O2 Cd1 C3 81.4(2) 1_565 7_765
O8 Cd1 C3 146.1(3) . 7_765
N1 Cd1 Na1 160.51(19) . 5_755
O4 Cd1 Na1 45.75(19) 1_565 5_755
O3 Cd1 Na1 41.56(15) 7_765 5_755
O6 Cd1 Na1 95.8(2) . 5_755
O1 Cd1 Na1 96.06(16) 7_765 5_755
O2 Cd1 Na1 76.59(17) 1_565 5_755
O8 Cd1 Na1 87.64(18) . 5_755
C3 Cd1 Na1 68.92(19) 7_765 5_755
N1 Cd1 Na1 97.40(19) . 1_565
O4 Cd1 Na1 39.3(2) 1_565 1_565
O3 Cd1 Na1 92.84(14) 7_765 1_565
O6 Cd1 Na1 146.02(18) . 1_565
O1 Cd1 Na1 120.21(16) 7_765 1_565
O2 Cd1 Na1 38.67(16) 1_565 1_565
O8 Cd1 Na1 80.23(18) . 1_565
C3 Cd1 Na1 108.22(17) 7_765 1_565
Na1 Cd1 Na1 63.26(14) 5_755 1_565
O5 S1 O2 114.5(4) . .
O5 S1 O6 113.3(4) . .
O2 S1 O6 107.6(4) . .
O5 S1 C4 105.5(4) . .
O2 S1 C4 109.1(3) . .
O6 S1 C4 106.5(4) . .
O5 S1 Na1 139.6(3) . .
O2 S1 Na1 51.5(3) . .
O6 S1 Na1 56.5(3) . .
C4 S1 Na1 114.9(3) . .
O3 Na1 O7 97.1(3) 3_545 .
O3 Na1 O2 160.1(3) 3_545 .
O7 Na1 O2 102.8(4) . .
O3 Na1 O4 85.0(3) 3_545 5_745
O7 Na1 O4 167.2(4) . 5_745
O2 Na1 O4 75.5(2) . 5_745
O3 Na1 O4 100.3(3) 3_545 .
O7 Na1 O4 112.4(3) . .
O2 Na1 O4 72.3(2) . .
O4 Na1 O4 79.4(3) 5_745 .
O3 Na1 O6 122.9(3) 3_545 .
O7 Na1 O6 93.6(3) . .
O2 Na1 O6 56.1(2) . .
O4 Na1 O6 74.9(3) 5_745 .
O4 Na1 O6 126.3(3) . .
O3 Na1 S1 145.8(2) 3_545 .
O7 Na1 S1 101.7(3) . .
O2 Na1 S1 27.87(15) . .
O4 Na1 S1 70.73(18) 5_745 .
O4 Na1 S1 98.5(2) . .
O6 Na1 S1 28.39(15) . .
O3 Na1 Cd1 42.53(15) 3_545 5_755
O7 Na1 Cd1 137.3(3) . 5_755
O2 Na1 Cd1 118.13(19) . 5_755
O4 Na1 Cd1 42.59(17) 5_745 5_755
O4 Na1 Cd1 92.1(2) . 5_755
O6 Na1 Cd1 99.1(2) . 5_755
S1 Na1 Cd1 108.70(12) . 5_755
O3 Na1 Cd1 136.5(2) 3_545 1_545
O7 Na1 Cd1 102.5(3) . 1_545
O2 Na1 Cd1 38.31(16) . 1_545
O4 Na1 Cd1 84.1(2) 5_745 1_545
O4 Na1 Cd1 36.21(16) . 1_545
O6 Na1 Cd1 94.37(17) . 1_545
S1 Na1 Cd1 66.10(8) . 1_545
Cd1 Na1 Cd1 116.74(14) 5_755 1_545
O3 Na1 Na1 93.5(2) 3_545 5_745
O7 Na1 Na1 151.5(4) . 5_745
O2 Na1 Na1 68.92(19) . 5_745
O4 Na1 Na1 40.0(2) 5_745 5_745
O4 Na1 Na1 39.36(19) . 5_745
O6 Na1 Na1 102.7(2) . 5_745
S1 Na1 Na1 83.33(12) . 5_745
Cd1 Na1 Na1 63.20(11) 5_755 5_745
Cd1 Na1 Na1 53.54(11) 1_545 5_745
C3 O1 Cd1 90.5(5) . 7_755
S1 O2 Cd1 155.9(4) . 1_545
S1 O2 Na1 100.6(3) . .
Cd1 O2 Na1 103.0(3) 1_545 .
C7 C1 C4 118.1(7) . .
C7 C1 C8 115.2(7) . .
C4 C1 C8 126.7(7) . .
C4 C2 C5 122.2(7) . .
O1 C3 O3 122.1(8) . .
O1 C3 C5 119.3(7) . .
O3 C3 C5 118.6(7) . .
O1 C3 Cd1 62.1(4) . 7_755
O3 C3 Cd1 60.0(4) . 7_755
C5 C3 Cd1 178.6(6) . 7_755
C3 O3 Na1 165.5(5) . 3_445
C3 O3 Cd1 92.2(5) . 7_755
Na1 O3 Cd1 95.9(2) 3_445 7_755
C2 C4 C1 119.7(7) . .
C2 C4 S1 117.5(6) . .
C1 C4 S1 122.7(6) . .
C2 C5 C6 118.4(7) . .
C2 C5 C3 121.3(7) . .
C6 C5 C3 120.2(7) . .
C8 O4 Cd1 99.3(6) 5_745 1_545
C8 O4 Na1 131.2(7) 5_745 5_745
Cd1 O4 Na1 91.7(2) 1_545 5_745
C8 O4 Na1 121.7(6) 5_745 .
Cd1 O4 Na1 104.5(3) 1_545 .
Na1 O4 Na1 100.6(3) 5_745 .
C7 C6 C5 120.6(8) . .
C6 C7 C1 121.0(8) . .
S1 O6 Cd1 138.3(4) . .
S1 O6 Na1 95.1(3) . .
Cd1 O6 Na1 125.8(3) . .
C11 N1 C10 108.6(10) . .
C11 N1 C9 105.4(9) . .
C10 N1 C9 106.0(9) . .
C11 N1 Cd1 113.4(7) . .
C10 N1 Cd1 113.8(7) . .
C9 N1 Cd1 109.1(6) . .
O4 C8 O8 120.2(8) 5_745 5_755
O4 C8 C1 120.8(8) 5_745 .
O8 C8 C1 118.9(8) 5_755 .
C8 O8 Cd1 87.9(5) 5_755 .
N1 C9 C9 111.7(5) . 4_755
N1 C10 C11 110.8(12) . 4_755
N1 C11 C10 113.8(12) . 4_755

loop_
_geom_bond_atom_site_label_1
_geom_bond_atom_site_label_2
_geom_bond_distance
_geom_bond_site_symmetry_2
Cd1 N1 2.287(7) .
Cd1 O4 2.326(7) 1_565
Cd1 O3 2.334(6) 7_765
Cd1 O6 2.356(6) .
Cd1 O1 2.381(6) 7_765
Cd1 O2 2.425(6) 1_565
Cd1 O8 2.532(7) .
Cd1 C3 2.693(8) 7_765
Cd1 Na1 3.435(4) 5_755
Cd1 Na1 3.812(5) 1_565
S1 O5 1.424(7) .
S1 O2 1.459(6) .
S1 O6 1.465(6) .
S1 C4 1.780(8) .
S1 Na1 3.069(4) .
Na1 O3 2.291(7) 3_545
Na1 O7 2.302(11) .
Na1 O2 2.445(7) .
Na1 O4 2.462(8) 5_745
Na1 O4 2.494(9) .
Na1 O6 2.570(8) .
Na1 Cd1 3.435(4) 5_755
Na1 Cd1 3.812(5) 1_545
Na1 Na1 3.814(10) 5_745
O1 C3 1.240(10) .
O1 Cd1 2.381(6) 7_755
O2 Cd1 2.425(6) 1_545
C1 C7 1.405(12) .
C1 C4 1.411(12) .
C1 C8 1.495(11) .
C2 C4 1.381(11) .
C2 C5 1.383(11) .
C3 O3 1.256(10) .
C3 C5 1.497(11) .
C3 Cd1 2.693(8) 7_755
O3 Na1 2.291(7) 3_445
O3 Cd1 2.334(6) 7_755
C5 C6 1.393(12) .
O4 C8 1.218(11) 5_745
O4 Cd1 2.326(7) 1_545
O4 Na1 2.462(8) 5_745
C6 C7 1.386(12) .
N1 C11 1.412(17) .
N1 C10 1.459(16) .
N1 C9 1.483(14) .
C8 O4 1.218(11) 5_745
C8 O8 1.277(11) 5_755
O8 C8 1.277(11) 5_755
C9 C9 1.53(2) 4_755
C10 C11 1.54(2) 4_755
C11 C10 1.54(2) 4_755
